data_7043446
loop_
_publ_author_name
'Czerwi\'nska, Katarzyna Anna'
'Machura, Barbara'
'Kula, S\/lawomir'
'Krompiec, Stanislaw'
'Erfurt, Karol'
'Rodrigues, Catarina'
'Fernandes, Alexandra'
'Shul'pina, Lidia S.'
'Ikonnikov, Nikolay S.'
'Shul'pin, Georgiy B.'

_publ_section_title
;
 Copper(II) complexes of functionalized
 2,2&#x2032;:6&#x2032;,2&#x2032;&#x2032;-terpyridines and
 2,6-di(thiazol-2-yl)pyridine. Structure, spectroscopy, cytotoxicity and
 catalytic activity
;
_journal_name_full 'Dalton Trans.'
_journal_paper_doi 10.1039/C7DT01244F
_journal_year 2017
_chemical_formula_moiety 'C20 H16 Cl2 Cu N4'
_chemical_formula_sum 'C20 H16 Cl2 Cu N4'
_chemical_formula_weight 446.81
_space_group_crystal_system triclinic
_space_group_IT_number 2
_space_group_name_Hall '-P 1'
_space_group_name_H-M_alt 'P -1'
_symmetry_space_group_name_Hall '-P 1'
_symmetry_space_group_name_H-M 'P -1'
_atom_sites_solution_hydrogens geom
_audit_creation_method SHELXL-2014/6
_audit_update_record
;
2017-03-24 deposited with the CCDC.
2017-06-23 downloaded from the CCDC.
;
_cell_angle_alpha 72.580(3)
_cell_angle_beta 81.358(3)
_cell_angle_gamma 73.642(3)
_cell_formula_units_Z 4
_cell_length_a 9.3952(3)
_cell_length_b 12.8556(4)
_cell_length_c 16.9843(6)
_cell_measurement_reflns_used 6526
_cell_measurement_temperature 295(2)
_cell_measurement_theta_max 28.1320
_cell_measurement_theta_min 3.7670
_cell_volume 1873.19(11)
_computing_cell_refinement 'CrysAlis RED v. 1.163 (UNIL IC & KUMA 2000)'
_computing_data_collection 'CrysAlis CCD v. 1.163 (UNIL IC & KUMA 2000)'
_computing_data_reduction 'CrysAlis RED v. 1.163 (UNIL IC & KUMA 2000)'
_computing_molecular_graphics 'Mercury (Macrae, J.Appl.Cryst. 41 (2008) 466-470'
_computing_publication_material 'Olex2 (Dolomanov et al., 2009)'
_computing_structure_refinement 'SHELXL-2014/6 (Sheldrick, 2014)'
_computing_structure_solution 'SHELXS-97 (Sheldrick, 1990)'
_diffrn_ambient_temperature 295(2)
_diffrn_measured_fraction_theta_full 0.978
_diffrn_measured_fraction_theta_max 0.998
_diffrn_measurement_device_type 'Oxford Diffraction Gemini A Ultra'
_diffrn_radiation_type MoK\a
_diffrn_radiation_wavelength 0.71073
_diffrn_reflns_av_R_equivalents 0.0338
_diffrn_reflns_av_unetI/netI 0.0443
_diffrn_reflns_Laue_measured_fraction_full 0.978
_diffrn_reflns_Laue_measured_fraction_max 0.998
_diffrn_reflns_limit_h_max 10
_diffrn_reflns_limit_h_min -11
_diffrn_reflns_limit_k_max 14
_diffrn_reflns_limit_k_min -15
_diffrn_reflns_limit_l_max 20
_diffrn_reflns_limit_l_min -20
_diffrn_reflns_number 15611
_diffrn_reflns_point_group_measured_fraction_full 0.978
_diffrn_reflns_point_group_measured_fraction_max 0.998
_diffrn_reflns_theta_full 25.242
_diffrn_reflns_theta_max 25.049
_diffrn_reflns_theta_min 3.295
_exptl_absorpt_coefficient_mu 1.464
_exptl_absorpt_correction_T_max 1.00000
_exptl_absorpt_correction_T_min 0.80492
_exptl_absorpt_correction_type multi-scan
_exptl_absorpt_process_details 'Blessing, Acta Cryst. A51 (1995) 33-38'
_exptl_crystal_colour green
_exptl_crystal_density_diffrn 1.584
_exptl_crystal_description brick
_exptl_crystal_F_000 908
_exptl_crystal_size_max 0.16
_exptl_crystal_size_mid 0.14
_exptl_crystal_size_min 0.09
_refine_diff_density_max 0.383
_refine_diff_density_min -0.274
_refine_diff_density_rms 0.061
_refine_ls_extinction_method none
_refine_ls_goodness_of_fit_ref 1.034
_refine_ls_hydrogen_treatment constr
_refine_ls_matrix_type full
_refine_ls_number_parameters 489
_refine_ls_number_reflns 6636
_refine_ls_number_restraints 0
_refine_ls_restrained_S_all 1.034
_refine_ls_R_factor_all 0.0515
_refine_ls_R_factor_gt 0.0354
_refine_ls_shift/su_max 0.001
_refine_ls_shift/su_mean 0.000
_refine_ls_structure_factor_coef Fsqd
_refine_ls_weighting_details 'w=1/[\s^2^(Fo^2^)+(0.0420P)^2^+0.2943P] where P=(Fo^2^+2Fc^2^)/3'
_refine_ls_weighting_scheme calc
_refine_ls_wR_factor_gt 0.0838
_refine_ls_wR_factor_ref 0.0900
_reflns_Friedel_coverage 0.000
_reflns_number_gt 5266
_reflns_number_total 6636
_reflns_threshold_expression 'I > 2\s(I)'
_cod_data_source_file c7dt01244f2.cif
_cod_data_source_block Cu178
_cod_database_code 7043446
_shelx_space_group_comment
;
The symmetry employed for this shelxl refinement is uniquely defined
by the following loop, which should always be used as a source of
symmetry information in preference to the above space-group names.
They are only intended as comments.
;
_shelxl_version_number 2014/6

loop_
_space_group_symop_operation_xyz
'x, y, z'
'-x, -y, -z'

loop_
_atom_site_label
_atom_site_type_symbol
_atom_site_fract_x
_atom_site_fract_y
_atom_site_fract_z
_atom_site_U_iso_or_equiv
_atom_site_adp_type
_atom_site_occupancy
_atom_site_site_symmetry_order
_atom_site_calc_flag
_atom_site_refinement_flags_posn
_atom_site_refinement_flags_adp
C1 C 0.6267(3) 0.6819(2) 0.5322(2) 0.0454(8) Uani 1 1 d . .
H1 H 0.5529 0.7408 0.5043 0.055 Uiso 1 1 calc R U
C2 C 0.6757(4) 0.6905(3) 0.6019(2) 0.0488(8) Uani 1 1 d . .
H2 H 0.6342 0.7536 0.6215 0.059 Uiso 1 1 calc R U
C3 C 0.7861(4) 0.6053(3) 0.6419(2) 0.0473(8) Uani 1 1 d . .
H3 H 0.8210 0.6100 0.6888 0.057 Uiso 1 1 calc R U
C4 C 0.8458(3) 0.5116(2) 0.61207(18) 0.0393(7) Uani 1 1 d . .
H4 H 0.9213 0.4528 0.6384 0.047 Uiso 1 1 calc R U
C5 C 0.7909(3) 0.5075(2) 0.54284(17) 0.0320(6) Uani 1 1 d . .
C6 C 0.8428(3) 0.4104(2) 0.50596(17) 0.0315(6) Uani 1 1 d . .
C7 C 0.9549(3) 0.3154(2) 0.53209(18) 0.0356(7) Uani 1 1 d . .
H7 H 1.0087 0.3082 0.5759 0.043 Uiso 1 1 calc R U
C8 C 0.9880(3) 0.2290(2) 0.49230(18) 0.0364(7) Uani 1 1 d . .
C9 C 0.9001(3) 0.2456(2) 0.42733(19) 0.0404(7) Uani 1 1 d . .
H9 H 0.9146 0.1891 0.4011 0.048 Uiso 1 1 calc R U
C10 C 0.7932(3) 0.3443(2) 0.40217(17) 0.0358(7) Uani 1 1 d . .
C11 C 0.6963(3) 0.3766(3) 0.33309(18) 0.0407(7) Uani 1 1 d . .
C12 C 0.6969(4) 0.3071(3) 0.2842(2) 0.0509(8) Uani 1 1 d . .
H12 H 0.7587 0.2346 0.2945 0.061 Uiso 1 1 calc R U
C13 C 0.6043(4) 0.3473(4) 0.2201(2) 0.0612(10) Uani 1 1 d . .
H13 H 0.6027 0.3021 0.1867 0.073 Uiso 1 1 calc R U
C14 C 0.5147(4) 0.4548(4) 0.2062(2) 0.0654(11) Uani 1 1 d . .
H14 H 0.4534 0.4839 0.1624 0.078 Uiso 1 1 calc R U
C15 C 0.5164(4) 0.5192(3) 0.2579(2) 0.0539(9) Uani 1 1 d . .
H15 H 0.4536 0.5912 0.2490 0.065 Uiso 1 1 calc R U
C16 C 1.1088(3) 0.1302(2) 0.5213(2) 0.0419(7) Uani 1 1 d . .
C17 C 1.1709(4) 0.0957(3) 0.5967(2) 0.0570(9) Uani 1 1 d . .
H17 H 1.1409 0.1304 0.6393 0.068 Uiso 1 1 calc R U
C18 C 1.2866(5) -0.0004(3) 0.5973(3) 0.0761(12) Uani 1 1 d . .
H18 H 1.3482 -0.0408 0.6401 0.091 Uiso 1 1 calc R U
C19 C 1.2926(4) -0.0240(3) 0.5246(3) 0.0702(11) Uani 1 1 d . .
H19 H 1.3599 -0.0843 0.5092 0.084 Uiso 1 1 calc R U
C20 C 1.1706(5) 0.0538(3) 0.3939(3) 0.0746(12) Uani 1 1 d . .
H20A H 1.0783 0.0368 0.3917 0.112 Uiso 1 1 calc R U
H20B H 1.2518 -0.0021 0.3776 0.112 Uiso 1 1 calc R U
H20C H 1.1717 0.1266 0.3570 0.112 Uiso 1 1 calc R U
N1 N 0.6823(3) 0.59102(18) 0.50338(15) 0.0357(5) Uani 1 1 d . .
N2 N 0.7669(3) 0.42529(18) 0.44112(14) 0.0328(5) Uani 1 1 d . .
N3 N 0.6056(3) 0.4812(2) 0.32059(15) 0.0421(6) Uani 1 1 d . .
N4 N 1.1854(3) 0.0538(2) 0.47674(19) 0.0539(7) Uani 1 1 d . .
Cl1 Cl 0.41755(8) 0.70697(7) 0.37822(5) 0.0531(2) Uani 1 1 d . .
Cl2 Cl 0.81953(8) 0.65985(6) 0.30588(5) 0.04301(19) Uani 1 1 d . .
Cu1 Cu 0.62919(4) 0.57041(3) 0.39766(2) 0.03680(11) Uani 1 1 d . .
C21 C 0.5159(3) 0.0273(2) 1.18228(19) 0.0419(7) Uani 1 1 d . .
H21 H 0.5448 0.0742 1.2058 0.050 Uiso 1 1 calc R U
C22 C 0.5662(3) -0.0866(2) 1.21301(19) 0.0440(7) Uani 1 1 d . .
H22 H 0.6256 -0.1167 1.2576 0.053 Uiso 1 1 calc R U
C23 C 0.5270(3) -0.1558(2) 1.17653(18) 0.0396(7) Uani 1 1 d . .
H23 H 0.5628 -0.2336 1.1951 0.048 Uiso 1 1 calc R U
C24 C 0.4351(3) -0.1099(2) 1.11259(17) 0.0335(6) Uani 1 1 d . .
H24 H 0.4076 -0.1560 1.0876 0.040 Uiso 1 1 calc R U
C25 C 0.3840(3) 0.0058(2) 1.08598(16) 0.0292(6) Uani 1 1 d . .
C26 C 0.2817(3) 0.0674(2) 1.01931(16) 0.0277(6) Uani 1 1 d . .
C27 C 0.2133(3) 0.0225(2) 0.97562(17) 0.0319(6) Uani 1 1 d . .
H27 H 0.2291 -0.0552 0.9874 0.038 Uiso 1 1 calc R U
C28 C 0.1201(3) 0.0936(2) 0.91364(17) 0.0309(6) Uani 1 1 d . .
C29 C 0.1001(3) 0.2107(2) 0.89824(17) 0.0325(6) Uani 1 1 d . .
H29 H 0.0403 0.2610 0.8571 0.039 Uiso 1 1 calc R U
C30 C 0.1706(3) 0.2498(2) 0.94516(17) 0.0298(6) Uani 1 1 d . .
C31 C 0.1624(3) 0.3703(2) 0.93593(17) 0.0317(6) Uani 1 1 d . .
C32 C 0.0828(3) 0.4598(2) 0.87947(19) 0.0418(7) Uani 1 1 d . .
H32 H 0.0320 0.4482 0.8412 0.050 Uiso 1 1 calc R U
C33 C 0.0792(3) 0.5676(2) 0.8803(2) 0.0463(8) Uani 1 1 d . .
H33 H 0.0236 0.6297 0.8435 0.056 Uiso 1 1 calc R U
C34 C 0.1586(3) 0.5821(2) 0.9361(2) 0.0455(8) Uani 1 1 d . .
H34 H 0.1575 0.6540 0.9376 0.055 Uiso 1 1 calc R U
C35 C 0.2391(3) 0.4897(2) 0.9893(2) 0.0437(8) Uani 1 1 d . .
H35 H 0.2949 0.5000 1.0258 0.052 Uiso 1 1 calc R U
C36 C 0.0522(3) 0.0435(2) 0.86683(17) 0.0339(6) Uani 1 1 d . .
C37 C 0.0867(3) -0.0689(3) 0.8677(2) 0.0458(8) Uani 1 1 d . .
H37 H 0.1587 -0.1263 0.8980 0.055 Uiso 1 1 calc R U
C38 C -0.0047(4) -0.0814(3) 0.8155(2) 0.0528(9) Uani 1 1 d . .
H38 H -0.0045 -0.1480 0.8043 0.063 Uiso 1 1 calc R U
C39 C -0.0940(4) 0.0223(3) 0.7842(2) 0.0501(9) Uani 1 1 d . .
H39 H -0.1672 0.0383 0.7479 0.060 Uiso 1 1 calc R U
C40 C -0.1398(4) 0.2175(3) 0.7912(2) 0.0531(9) Uani 1 1 d . .
H40A H -0.1805 0.2404 0.8405 0.080 Uiso 1 1 calc R U
H40B H -0.2189 0.2282 0.7575 0.080 Uiso 1 1 calc R U
H40C H -0.0724 0.2619 0.7609 0.080 Uiso 1 1 calc R U
N5 N 0.4267(2) 0.07419(18) 1.11960(14) 0.0343(5) Uani 1 1 d . .
N6 N 0.2576(2) 0.17974(17) 1.00349(14) 0.0288(5) Uani 1 1 d . .
N7 N 0.2408(2) 0.38437(18) 0.99090(14) 0.0339(5) Uani 1 1 d . .
N8 N -0.0603(3) 0.0990(2) 0.81364(15) 0.0382(6) Uani 1 1 d . .
Cl3 Cl 0.27720(9) 0.28445(7) 1.19206(5) 0.0546(2) Uani 1 1 d . .
Cl4 Cl 0.59087(8) 0.28028(6) 1.01907(5) 0.0479(2) Uani 1 1 d . .
Cu2 Cu 0.35301(4) 0.24098(3) 1.06777(2) 0.03438(11) Uani 1 1 d . .

loop_
_atom_site_aniso_label
_atom_site_aniso_U_11
_atom_site_aniso_U_22
_atom_site_aniso_U_33
_atom_site_aniso_U_23
_atom_site_aniso_U_13
_atom_site_aniso_U_12
C1 0.0433(19) 0.0386(16) 0.048(2) -0.0125(15) -0.0007(16) -0.0004(14)
C2 0.052(2) 0.0467(18) 0.050(2) -0.0239(17) 0.0090(17) -0.0124(16)
C3 0.053(2) 0.058(2) 0.0392(19) -0.0237(17) 0.0004(16) -0.0188(17)
C4 0.0409(17) 0.0449(17) 0.0332(17) -0.0110(14) -0.0040(14) -0.0114(14)
C5 0.0335(16) 0.0365(15) 0.0261(15) -0.0086(13) 0.0031(13) -0.0116(13)
C6 0.0309(15) 0.0379(15) 0.0247(15) -0.0044(12) 0.0005(13) -0.0125(12)
C7 0.0385(17) 0.0403(15) 0.0273(16) -0.0060(13) -0.0022(13) -0.0123(13)
C8 0.0385(17) 0.0374(15) 0.0330(17) -0.0080(13) 0.0009(14) -0.0126(13)
C9 0.0476(18) 0.0404(16) 0.0381(18) -0.0164(14) 0.0010(15) -0.0146(14)
C10 0.0378(17) 0.0440(16) 0.0290(16) -0.0086(14) 0.0002(13) -0.0185(14)
C11 0.0430(18) 0.0541(19) 0.0313(17) -0.0116(15) 0.0021(14) -0.0248(15)
C12 0.053(2) 0.070(2) 0.043(2) -0.0239(18) 0.0010(17) -0.0281(18)
C13 0.059(2) 0.098(3) 0.048(2) -0.034(2) 0.0018(19) -0.039(2)
C14 0.062(2) 0.106(3) 0.040(2) -0.014(2) -0.0168(19) -0.040(2)
C15 0.048(2) 0.068(2) 0.048(2) -0.0033(18) -0.0165(17) -0.0250(17)
C16 0.0429(18) 0.0359(15) 0.047(2) -0.0121(15) -0.0005(15) -0.0102(14)
C17 0.061(2) 0.0463(19) 0.059(2) -0.0119(17) -0.0153(19) -0.0029(17)
C18 0.072(3) 0.057(2) 0.089(3) -0.016(2) -0.033(2) 0.009(2)
C19 0.061(2) 0.044(2) 0.096(3) -0.024(2) -0.013(2) 0.0115(18)
C20 0.079(3) 0.074(3) 0.072(3) -0.041(2) -0.003(2) 0.000(2)
N1 0.0348(13) 0.0360(12) 0.0329(14) -0.0083(11) -0.0011(11) -0.0053(11)
N2 0.0377(13) 0.0353(12) 0.0274(13) -0.0069(11) -0.0025(11) -0.0138(10)
N3 0.0403(15) 0.0513(15) 0.0386(15) -0.0056(12) -0.0105(12) -0.0207(12)
N4 0.0553(18) 0.0447(15) 0.062(2) -0.0224(15) -0.0010(15) -0.0052(14)
Cl1 0.0321(4) 0.0639(5) 0.0496(5) -0.0003(4) -0.0054(4) -0.0053(4)
Cl2 0.0342(4) 0.0508(4) 0.0379(4) 0.0006(3) -0.0045(3) -0.0133(3)
Cu1 0.0348(2) 0.0411(2) 0.0326(2) -0.00419(16) -0.00731(16) -0.01023(16)
C21 0.0436(18) 0.0449(17) 0.0385(18) -0.0105(15) -0.0152(15) -0.0077(14)
C22 0.0425(18) 0.0485(18) 0.0337(18) 0.0012(14) -0.0140(15) -0.0073(14)
C23 0.0352(17) 0.0356(15) 0.0359(18) 0.0023(13) 0.0000(14) -0.0038(13)
C24 0.0341(16) 0.0349(15) 0.0312(16) -0.0061(13) 0.0010(13) -0.0128(12)
C25 0.0273(14) 0.0342(14) 0.0241(15) -0.0056(12) 0.0005(12) -0.0085(12)
C26 0.0253(14) 0.0321(14) 0.0239(15) -0.0070(12) 0.0021(12) -0.0069(11)
C27 0.0307(15) 0.0339(14) 0.0343(16) -0.0113(13) 0.0005(13) -0.0124(12)
C28 0.0271(14) 0.0399(15) 0.0287(16) -0.0116(13) 0.0004(12) -0.0121(12)
C29 0.0294(15) 0.0377(15) 0.0285(16) -0.0045(13) -0.0063(12) -0.0082(12)
C30 0.0264(14) 0.0308(14) 0.0298(16) -0.0054(12) -0.0033(12) -0.0057(12)
C31 0.0280(15) 0.0345(14) 0.0318(16) -0.0081(13) -0.0019(13) -0.0078(12)
C32 0.0391(17) 0.0416(16) 0.0422(19) -0.0041(14) -0.0130(15) -0.0087(14)
C33 0.0372(18) 0.0351(16) 0.056(2) 0.0007(15) -0.0040(16) -0.0063(13)
C34 0.0458(19) 0.0329(16) 0.059(2) -0.0147(16) 0.0005(17) -0.0114(14)
C35 0.0482(19) 0.0386(17) 0.050(2) -0.0174(15) -0.0052(16) -0.0126(14)
C36 0.0287(15) 0.0437(16) 0.0318(17) -0.0105(13) -0.0020(13) -0.0130(13)
C37 0.0464(19) 0.0467(18) 0.053(2) -0.0231(16) -0.0076(16) -0.0125(15)
C38 0.053(2) 0.063(2) 0.059(2) -0.0346(19) -0.0048(18) -0.0211(18)
C39 0.0416(19) 0.082(2) 0.044(2) -0.0317(19) -0.0020(16) -0.0267(18)
C40 0.046(2) 0.058(2) 0.057(2) -0.0014(17) -0.0250(17) -0.0194(16)
N5 0.0341(13) 0.0380(12) 0.0303(14) -0.0085(11) -0.0101(11) -0.0051(10)
N6 0.0296(12) 0.0296(11) 0.0280(13) -0.0089(10) -0.0052(10) -0.0057(10)
N7 0.0328(13) 0.0331(12) 0.0378(15) -0.0127(11) -0.0045(11) -0.0072(10)
N8 0.0312(13) 0.0517(15) 0.0368(15) -0.0128(12) -0.0030(11) -0.0174(11)
Cl3 0.0558(5) 0.0708(5) 0.0422(5) -0.0320(4) -0.0087(4) -0.0030(4)
Cl4 0.0382(4) 0.0444(4) 0.0670(6) -0.0197(4) -0.0076(4) -0.0127(3)
Cu2 0.0381(2) 0.03384(19) 0.0340(2) -0.01174(16) -0.01192(16) -0.00598(15)

loop_
_atom_type_symbol
_atom_type_description
_atom_type_scat_dispersion_real
_atom_type_scat_dispersion_imag
_atom_type_scat_source
Cu Cu 0.3201 1.2651 'International Tables Vol C Tables 4.2.6.8 and 6.1.1.4'
C C 0.0033 0.0016 'International Tables Vol C Tables 4.2.6.8 and 6.1.1.4'
N N 0.0061 0.0033 'International Tables Vol C Tables 4.2.6.8 and 6.1.1.4'
Cl Cl 0.1484 0.1585 'International Tables Vol C Tables 4.2.6.8 and 6.1.1.4'
H H 0.0000 0.0000 'International Tables Vol C Tables 4.2.6.8 and 6.1.1.4'

loop_
_geom_angle_atom_site_label_1
_geom_angle_atom_site_label_2
_geom_angle_atom_site_label_3
_geom_angle
N1 C1 C2 121.8(3)
C3 C2 C1 119.2(3)
C2 C3 C4 119.5(3)
C5 C4 C3 118.5(3)
N1 C5 C4 122.2(2)
N1 C5 C6 114.1(2)
C4 C5 C6 123.7(3)
N2 C6 C7 121.7(2)
N2 C6 C5 111.8(2)
C7 C6 C5 126.5(2)
C6 C7 C8 119.8(3)
C9 C8 C7 116.6(3)
C9 C8 C16 125.3(2)
C7 C8 C16 118.1(3)
C10 C9 C8 120.8(2)
N2 C10 C9 120.6(3)
N2 C10 C11 112.0(3)
C9 C10 C11 127.5(2)
N3 C11 C12 121.7(3)
N3 C11 C10 114.3(2)
C12 C11 C10 124.0(3)
C13 C12 C11 119.0(3)
C14 C13 C12 119.2(3)
C13 C14 C15 119.3(3)
N3 C15 C14 122.2(3)
C17 C16 N4 107.1(3)
C17 C16 C8 127.0(3)
N4 C16 C8 125.8(3)
C16 C17 C18 107.9(3)
C19 C18 C17 107.5(4)
C18 C19 N4 110.1(3)
C5 N1 C1 118.8(2)
C5 N1 Cu1 114.92(16)
C1 N1 Cu1 126.1(2)
C6 N2 C10 120.4(2)
C6 N2 Cu1 119.49(17)
C10 N2 Cu1 119.87(19)
C15 N3 C11 118.6(3)
C15 N3 Cu1 126.4(2)
C11 N3 Cu1 114.88(19)
C19 N4 C16 107.5(3)
C19 N4 C20 122.5(3)
C16 N4 C20 129.8(3)
N2 Cu1 N1 78.83(9)
N2 Cu1 N3 78.70(9)
N1 Cu1 N3 155.78(10)
N2 Cu1 Cl1 160.41(7)
N1 Cu1 Cl1 98.36(7)
N3 Cu1 Cl1 99.78(8)
N2 Cu1 Cl2 95.70(7)
N1 Cu1 Cl2 95.03(7)
N3 Cu1 Cl2 96.05(7)
Cl1 Cu1 Cl2 103.87(3)
N5 C21 C22 122.7(3)
C21 C22 C23 118.6(3)
C24 C23 C22 119.9(3)
C23 C24 C25 118.8(2)
N5 C25 C24 121.4(2)
N5 C25 C26 113.5(2)
C24 C25 C26 125.1(2)
N6 C26 C27 120.3(2)
N6 C26 C25 112.0(2)
C27 C26 C25 127.7(2)
C26 C27 C28 120.2(2)
C27 C28 C29 117.5(2)
C27 C28 C36 119.0(2)
C29 C28 C36 123.4(3)
C30 C29 C28 119.1(3)
N6 C30 C29 121.5(2)
N6 C30 C31 112.8(2)
C29 C30 C31 125.7(2)
N7 C31 C32 121.9(2)
N7 C31 C30 113.1(2)
C32 C31 C30 125.0(2)
C31 C32 C33 119.0(3)
C34 C33 C32 119.2(3)
C35 C34 C33 119.1(3)
N7 C35 C34 122.5(3)
C37 C36 N8 106.5(2)
C37 C36 C28 126.7(3)
N8 C36 C28 126.8(2)
C36 C37 C38 108.5(3)
C39 C38 C37 106.8(3)
N8 C39 C38 109.7(3)
C21 N5 C25 118.5(2)
C21 N5 Cu2 125.39(18)
C25 N5 Cu2 116.04(18)
C30 N6 C26 121.3(2)
C30 N6 Cu2 119.28(16)
C26 N6 Cu2 119.40(18)
C35 N7 C31 118.2(2)
C35 N7 Cu2 126.19(19)
C31 N7 Cu2 115.56(17)
C39 N8 C36 108.5(2)
C39 N8 C40 121.9(3)
C36 N8 C40 129.6(2)
N6 Cu2 N5 78.96(9)
N6 Cu2 N7 79.20(9)
N5 Cu2 N7 158.16(8)
N6 Cu2 Cl3 130.72(7)
N5 Cu2 Cl3 94.65(7)
N7 Cu2 Cl3 99.37(6)
N6 Cu2 Cl4 119.99(7)
N5 Cu2 Cl4 97.61(7)
N7 Cu2 Cl4 93.49(7)
Cl3 Cu2 Cl4 109.29(3)

loop_
_geom_bond_atom_site_label_1
_geom_bond_atom_site_label_2
_geom_bond_distance
C1 N1 1.342(3)
C1 C2 1.378(4)
C2 C3 1.365(5)
C3 C4 1.386(4)
C4 C5 1.373(4)
C5 N1 1.342(3)
C5 C6 1.491(3)
C6 N2 1.338(3)
C6 C7 1.374(4)
C7 C8 1.407(4)
C8 C9 1.406(4)
C8 C16 1.458(4)
C9 C10 1.374(4)
C10 N2 1.343(3)
C10 C11 1.481(4)
C11 N3 1.348(4)
C11 C12 1.390(4)
C12 C13 1.379(5)
C13 C14 1.373(5)
C14 C15 1.380(5)
C15 N3 1.342(4)
C16 C17 1.384(5)
C16 N4 1.393(4)
C17 C18 1.395(5)
C18 C19 1.346(5)
C19 N4 1.366(5)
C20 N4 1.434(5)
N1 Cu1 2.043(2)
N2 Cu1 1.950(2)
N3 Cu1 2.051(2)
Cl1 Cu1 2.2424(8)
Cl2 Cu1 2.4894(8)
C21 N5 1.341(4)
C21 C22 1.366(4)
C22 C23 1.376(4)
C23 C24 1.373(4)
C24 C25 1.382(4)
C25 N5 1.352(3)
C25 C26 1.482(4)
C26 N6 1.346(3)
C26 C27 1.380(3)
C27 C28 1.400(4)
C28 C29 1.411(4)
C28 C36 1.464(3)
C29 C30 1.382(4)
C30 N6 1.325(3)
C30 C31 1.491(3)
C31 N7 1.353(3)
C31 C32 1.369(4)
C32 C33 1.380(4)
C33 C34 1.374(4)
C34 C35 1.361(4)
C35 N7 1.341(3)
C36 C37 1.385(4)
C36 N8 1.385(4)
C37 C38 1.393(4)
C38 C39 1.358(5)
C39 N8 1.357(4)
C40 N8 1.456(4)
N5 Cu2 2.017(2)
N6 Cu2 1.955(2)
N7 Cu2 2.023(2)
Cl3 Cu2 2.3034(8)
Cl4 Cu2 2.4008(8)

loop_
_geom_hbond_atom_site_label_D
_geom_hbond_atom_site_label_H
_geom_hbond_atom_site_label_A
_geom_hbond_distance_DH
_geom_hbond_distance_HA
_geom_hbond_distance_DA
_geom_hbond_angle_DHA
_geom_hbond_site_symmetry_A
C4 H4 Cl2 0.93 2.61 3.501(3) 160.9 2_766
